data_4071075
loop_
_publ_author_name
'Tsang, Jenkins Y. K.'
'Buschhaus, Miriam S. A.'
'Fujita-Takayama, Chikako'
'Patrick, Brian O.'
'Legzdins, Peter'

_publ_section_title
;
 Different Modes of Reactivity of Cp*W(NO)(alkyl)(\h3-allyl) Complexes
 with Cyclic Amines: The Influence of the Allyl Ligands
;
_journal_issue 7
_journal_name_full Organometallics
_journal_page_first 1634
_journal_paper_doi 10.1021/om701236k
_journal_volume 27
_journal_year 2008
_chemical_formula_moiety 'C23 H40 N2 O W'
_chemical_formula_sum 'C23 H40 N2 O W'
_chemical_formula_weight 544.42
_chemical_name_systematic
;
 ?
;
_space_group_IT_number 14
_symmetry_cell_setting monoclinic
_symmetry_space_group_name_Hall '-P 2ybc'
_symmetry_space_group_name_H-M 'P 1 21/c 1'
_atom_sites_solution_hydrogens geom
_atom_sites_solution_primary direct
_atom_sites_solution_secondary difmap
_audit_creation_method SHELXL-97
_cell_angle_alpha 90.00
_cell_angle_beta 95.311(2)
_cell_angle_gamma 90.00
_cell_formula_units_Z 4
_cell_length_a 12.6452(4)
_cell_length_b 8.1081(3)
_cell_length_c 22.9995(8)
_cell_measurement_temperature 173(2)
_cell_measurement_theta_max 27.5
_cell_measurement_theta_min 2.5
_cell_volume 2347.98(14)
_computing_structure_refinement 'SHELXL-97 (Sheldrick, 1997)'
_diffrn_ambient_temperature 173(2)
_diffrn_measured_fraction_theta_full 0.998
_diffrn_measured_fraction_theta_max 0.998
_diffrn_radiation_monochromator graphite
_diffrn_radiation_source 'fine-focus sealed tube'
_diffrn_radiation_type MoK\a
_diffrn_radiation_wavelength 0.71073
_diffrn_reflns_av_R_equivalents 0.0306
_diffrn_reflns_av_sigmaI/netI 0.0199
_diffrn_reflns_limit_h_max 16
_diffrn_reflns_limit_h_min -16
_diffrn_reflns_limit_k_max 10
_diffrn_reflns_limit_k_min -9
_diffrn_reflns_limit_l_max 29
_diffrn_reflns_limit_l_min -29
_diffrn_reflns_number 36666
_diffrn_reflns_theta_full 27.47
_diffrn_reflns_theta_max 27.47
_diffrn_reflns_theta_min 1.78
_exptl_absorpt_coefficient_mu 4.934
_exptl_absorpt_correction_T_max 0.691
_exptl_absorpt_correction_T_min 0.403
_exptl_absorpt_correction_type multi-scan
_exptl_crystal_colour yellow
_exptl_crystal_density_diffrn 1.540
_exptl_crystal_density_method 'not measured'
_exptl_crystal_description 'rectangular prism'
_exptl_crystal_F_000 1096
_exptl_crystal_size_max 0.40
_exptl_crystal_size_mid 0.175
_exptl_crystal_size_min 0.075
_refine_diff_density_max 1.731
_refine_diff_density_min -0.674
_refine_diff_density_rms 0.097
_refine_ls_extinction_method none
_refine_ls_goodness_of_fit_ref 1.061
_refine_ls_hydrogen_treatment constr
_refine_ls_matrix_type full
_refine_ls_number_parameters 248
_refine_ls_number_reflns 5392
_refine_ls_number_restraints 0
_refine_ls_restrained_S_all 1.061
_refine_ls_R_factor_all 0.0252
_refine_ls_R_factor_gt 0.0200
_refine_ls_shift/su_max 0.006
_refine_ls_shift/su_mean 0.000
_refine_ls_structure_factor_coef Fsqd
_refine_ls_weighting_details 'calc w=1/[\s^2^(Fo^2^)+(0.0221P)^2^+3.5628P] where P=(Fo^2^+2Fc^2^)/3'
_refine_ls_weighting_scheme calc
_refine_ls_wR_factor_gt 0.0480
_refine_ls_wR_factor_ref 0.0500
_reflns_number_gt 4727
_reflns_number_total 5392
_reflns_threshold_expression >2sigma(I)
_cod_data_source_file om701236k-file007.cif
_cod_data_source_block pl321
_cod_depositor_comments
;
The following automatic conversions were performed:

'_symmetry_cell_setting' value 'Monoclinic' changed to 'monoclinic'
according to /home/saulius/struct/CIF-dictionaries/cif_core.dic
dictionary named 'cif_core.dic' version 2.4.1 from
2010-06-29.

'_exptl_absorpt_correction_type' value 'Multi-scan'
changed to 'multi-scan' according to
/home/saulius/struct/CIF-dictionaries/cif_core.dic dictionary named
'cif_core.dic' version 2.4.1 from 2010-06-29.

Automatic conversion script
Id: cif_fix_values 1715 2011-07-08 13:25:40Z adriana 
;
_cod_original_sg_symbol_H-M P21/c
_cod_database_code 4071075

loop_
_symmetry_equiv_pos_as_xyz
'x, y, z'
'-x, y+1/2, -z+1/2'
'-x, -y, -z'
'x, -y-1/2, z-1/2'

loop_
_atom_site_label
_atom_site_type_symbol
_atom_site_fract_x
_atom_site_fract_y
_atom_site_fract_z
_atom_site_U_iso_or_equiv
_atom_site_adp_type
_atom_site_occupancy
_atom_site_symmetry_multiplicity
_atom_site_calc_flag
_atom_site_refinement_flags
W1 W 0.213265(8) 0.427106(13) 0.870942(4) 0.01736(4) Uani 1 1 d .
N1 N 0.20038(18) 0.2387(3) 0.83264(10) 0.0232(5) Uani 1 1 d .
C16 C 0.0706(2) 0.3825(4) 0.93011(13) 0.0244(6) Uani 1 1 d .
C3 C 0.5109(2) 0.3831(4) 0.88913(15) 0.0307(7) Uani 1 1 d .
H3A H 0.4733 0.4067 0.8508 0.046 Uiso 1 1 calc R
H3B H 0.5794 0.3316 0.8839 0.046 Uiso 1 1 calc R
H3C H 0.5226 0.4862 0.9110 0.046 Uiso 1 1 calc R
N2 N 0.28852(18) 0.5510(3) 0.81564(10) 0.0203(5) Uani 1 1 d .
C17 C 0.0303(2) 0.4530(4) 0.87537(13) 0.0238(6) Uani 1 1 d .
C15 C 0.1348(2) 0.5028(4) 0.96118(12) 0.0249(6) Uani 1 1 d .
O1 O 0.1731(2) 0.1070(3) 0.80839(11) 0.0388(6) Uani 1 1 d .
C6 C 0.3220(2) 0.7268(4) 0.82332(13) 0.0289(6) Uani 1 1 d .
H6A H 0.3803 0.7371 0.8549 0.035 Uiso 1 1 calc R
H6B H 0.2617 0.7959 0.8332 0.035 Uiso 1 1 calc R
C18 C 0.0694(2) 0.6186(4) 0.87396(12) 0.0215(6) Uani 1 1 d .
C10 C 0.2283(2) 0.4661(4) 0.71352(13) 0.0274(6) Uani 1 1 d .
H10A H 0.1763 0.3922 0.7299 0.033 Uiso 1 1 calc R
H10B H 0.1933 0.5739 0.7053 0.033 Uiso 1 1 calc R
C14 C 0.1354(2) 0.6484(4) 0.92641(12) 0.0227(6) Uani 1 1 d .
C19 C 0.1880(3) 0.8091(4) 0.94509(15) 0.0335(7) Uani 1 1 d .
H19A H 0.2286 0.7948 0.9831 0.050 Uiso 1 1 calc R
H19B H 0.1335 0.8939 0.9481 0.050 Uiso 1 1 calc R
H19C H 0.2359 0.8431 0.9161 0.050 Uiso 1 1 calc R
C9 C 0.3238(2) 0.4905(4) 0.75913(12) 0.0214(6) Uani 1 1 d .
H9 H 0.3623 0.3834 0.7658 0.026 Uiso 1 1 calc R
C5 C 0.4242(3) 0.1048(4) 0.88949(15) 0.0318(7) Uani 1 1 d .
H5A H 0.4910 0.0438 0.8892 0.048 Uiso 1 1 calc R
H5B H 0.3959 0.1290 0.8493 0.048 Uiso 1 1 calc R
H5C H 0.3727 0.0381 0.9085 0.048 Uiso 1 1 calc R
C4 C 0.5078(2) 0.2268(4) 0.98153(13) 0.0326(7) Uani 1 1 d .
H4A H 0.5734 0.1691 0.9744 0.049 Uiso 1 1 calc R
H4B H 0.4651 0.1567 1.0050 0.049 Uiso 1 1 calc R
H4C H 0.5253 0.3298 1.0026 0.049 Uiso 1 1 calc R
C20 C 0.1833(3) 0.4882(5) 1.02306(13) 0.0377(8) Uani 1 1 d .
H20A H 0.2238 0.5884 1.0339 0.057 Uiso 1 1 calc R
H20B H 0.2308 0.3925 1.0266 0.057 Uiso 1 1 calc R
H20C H 0.1269 0.4742 1.0491 0.057 Uiso 1 1 calc R
C22 C -0.0473(3) 0.3735(5) 0.83071(16) 0.0389(8) Uani 1 1 d .
H22A H -0.0606 0.2598 0.8425 0.058 Uiso 1 1 calc R
H22B H -0.0180 0.3733 0.7927 0.058 Uiso 1 1 calc R
H22C H -0.1141 0.4355 0.8277 0.058 Uiso 1 1 calc R
C8 C 0.4012(3) 0.6223(4) 0.74122(14) 0.0332(7) Uani 1 1 d .
H8A H 0.4744 0.5994 0.7584 0.040 Uiso 1 1 calc R
H8B H 0.4009 0.6282 0.6982 0.040 Uiso 1 1 calc R
C12 C 0.2450(4) 0.4763(6) 0.60740(16) 0.0573(11) Uani 1 1 d .
H12A H 0.2643 0.4275 0.5723 0.069 Uiso 1 1 calc R
H12B H 0.2157 0.5842 0.6067 0.069 Uiso 1 1 calc R
C7 C 0.3593(3) 0.7797(4) 0.76544(16) 0.0411(8) Uani 1 1 d .
H7A H 0.2997 0.8245 0.7392 0.049 Uiso 1 1 calc R
H7B H 0.4158 0.8641 0.7711 0.049 Uiso 1 1 calc R
C1 C 0.3391(2) 0.3496(4) 0.93672(12) 0.0215(5) Uani 1 1 d .
H1A H 0.3598 0.4492 0.9600 0.026 Uiso 1 1 calc R
H1B H 0.3055 0.2736 0.9632 0.026 Uiso 1 1 calc R
C2 C 0.4442(2) 0.2660(4) 0.92293(12) 0.0227(6) Uani 1 1 d .
C23 C 0.0378(3) 0.7427(4) 0.82689(14) 0.0342(7) Uani 1 1 d .
H23A H -0.0078 0.6895 0.7956 0.051 Uiso 1 1 calc R
H23B H 0.1016 0.7859 0.8111 0.051 Uiso 1 1 calc R
H23C H -0.0009 0.8335 0.8434 0.051 Uiso 1 1 calc R
C21 C 0.0460(3) 0.2134(4) 0.95184(18) 0.0443(9) Uani 1 1 d .
H21A H 0.0001 0.1552 0.9219 0.066 Uiso 1 1 calc R
H21B H 0.0095 0.2231 0.9875 0.066 Uiso 1 1 calc R
H21C H 0.1122 0.1516 0.9603 0.066 Uiso 1 1 calc R
C11 C 0.2591(3) 0.3938(4) 0.65719(14) 0.0343(7) Uani 1 1 d .
C13 C 0.3046(4) 0.2248(6) 0.6610(2) 0.0829(19) Uani 1 1 d .
H13A H 0.3757 0.2285 0.6820 0.124 Uiso 1 1 calc R
H13B H 0.3095 0.1814 0.6216 0.124 Uiso 1 1 calc R
H13C H 0.2588 0.1529 0.6820 0.124 Uiso 1 1 calc R

loop_
_atom_site_aniso_label
_atom_site_aniso_U_11
_atom_site_aniso_U_22
_atom_site_aniso_U_33
_atom_site_aniso_U_23
_atom_site_aniso_U_13
_atom_site_aniso_U_12
W1 0.01814(6) 0.01588(7) 0.01869(6) -0.00025(4) 0.00517(4) -0.00013(4)
N1 0.0238(12) 0.0207(13) 0.0253(12) -0.0009(10) 0.0034(9) -0.0013(9)
C16 0.0229(13) 0.0226(15) 0.0297(15) 0.0051(12) 0.0133(11) 0.0043(11)
C3 0.0196(13) 0.0337(18) 0.0394(18) 0.0028(14) 0.0067(12) 0.0005(12)
N2 0.0230(11) 0.0174(12) 0.0212(11) -0.0012(9) 0.0059(9) -0.0013(9)
C17 0.0177(12) 0.0269(16) 0.0275(15) -0.0028(12) 0.0062(11) -0.0002(11)
C15 0.0216(13) 0.0319(17) 0.0218(14) 0.0004(12) 0.0060(11) 0.0093(12)
O1 0.0475(14) 0.0221(12) 0.0454(14) -0.0109(10) -0.0024(11) -0.0060(10)
C6 0.0339(16) 0.0212(16) 0.0335(16) -0.0042(13) 0.0128(13) -0.0063(12)
C18 0.0188(12) 0.0197(14) 0.0265(14) 0.0001(11) 0.0053(10) 0.0032(10)
C10 0.0244(14) 0.0351(18) 0.0224(14) -0.0002(12) 0.0014(11) 0.0018(12)
C14 0.0210(13) 0.0216(15) 0.0259(14) -0.0037(12) 0.0051(10) 0.0041(11)
C19 0.0311(16) 0.0332(19) 0.0371(17) -0.0141(14) 0.0081(13) -0.0014(13)
C9 0.0225(13) 0.0239(15) 0.0182(13) -0.0025(11) 0.0046(10) -0.0011(11)
C5 0.0292(15) 0.0292(18) 0.0376(17) -0.0100(14) 0.0050(13) 0.0024(13)
C4 0.0309(15) 0.0359(19) 0.0304(16) -0.0013(14) -0.0005(12) 0.0068(14)
C20 0.0358(17) 0.057(2) 0.0211(15) 0.0020(15) 0.0065(13) 0.0190(16)
C22 0.0261(15) 0.044(2) 0.046(2) -0.0165(17) 0.0027(14) -0.0063(14)
C8 0.0342(16) 0.0379(19) 0.0289(16) -0.0040(14) 0.0111(13) -0.0113(14)
C12 0.069(3) 0.078(3) 0.0256(18) -0.0047(19) 0.0043(18) -0.002(2)
C7 0.053(2) 0.0301(19) 0.0425(19) 0.0008(15) 0.0187(16) -0.0117(16)
C1 0.0245(13) 0.0196(14) 0.0210(13) -0.0009(11) 0.0054(10) 0.0034(11)
C2 0.0201(13) 0.0209(15) 0.0270(14) -0.0030(11) 0.0017(10) 0.0012(11)
C23 0.0336(16) 0.035(2) 0.0333(17) 0.0117(14) 0.0014(13) 0.0065(14)
C21 0.0437(19) 0.0296(19) 0.064(2) 0.0126(18) 0.0306(18) 0.0040(15)
C11 0.0298(16) 0.045(2) 0.0269(16) -0.0087(14) -0.0021(12) -0.0004(14)
C13 0.108(4) 0.075(4) 0.058(3) -0.042(3) -0.033(3) 0.053(3)

loop_
_atom_type_symbol
_atom_type_description
_atom_type_scat_dispersion_real
_atom_type_scat_dispersion_imag
_atom_type_scat_source
C C 0.0033 0.0016 'International Tables Vol C Tables 4.2.6.8 and 6.1.1.4'
H H 0.0000 0.0000 'International Tables Vol C Tables 4.2.6.8 and 6.1.1.4'
N N 0.0061 0.0033 'International Tables Vol C Tables 4.2.6.8 and 6.1.1.4'
O O 0.0106 0.0060 'International Tables Vol C Tables 4.2.6.8 and 6.1.1.4'
W W -0.8490 6.8722 'International Tables Vol C Tables 4.2.6.8 and 6.1.1.4'

loop_
_geom_angle_atom_site_label_1
_geom_angle_atom_site_label_2
_geom_angle_atom_site_label_3
_geom_angle
N1 W1 N2 98.61(10)
N1 W1 C1 97.15(11)
N2 W1 C1 103.49(10)
N1 W1 C17 93.08(10)
N2 W1 C17 122.05(10)
C1 W1 C17 131.08(10)
N1 W1 C16 96.53(11)
N2 W1 C16 153.64(10)
C1 W1 C16 95.86(10)
C17 W1 C16 35.33(10)
N1 W1 C18 122.71(10)
N2 W1 C18 95.92(10)
C1 W1 C18 132.25(10)
C17 W1 C18 35.20(10)
C16 W1 C18 57.73(10)
N1 W1 C14 150.26(10)
N2 W1 C14 101.92(10)
C1 W1 C14 98.71(10)
C17 W1 C14 57.72(10)
C16 W1 C14 56.96(10)
C18 W1 C14 34.03(9)
N1 W1 C15 127.72(11)
N2 W1 C15 133.25(10)
C1 W1 C15 79.17(9)
C17 W1 C15 57.46(10)
C16 W1 C15 34.02(10)
C18 W1 C15 56.47(9)
C14 W1 C15 33.72(10)
O1 N1 W1 168.7(2)
C15 C16 C17 108.0(3)
C15 C16 C21 125.9(3)
C17 C16 C21 126.1(3)
C15 C16 W1 75.85(16)
C17 C16 W1 70.40(15)
C21 C16 W1 121.3(2)
C6 N2 C9 108.2(2)
C6 N2 W1 124.65(18)
C9 N2 W1 127.17(18)
C18 C17 C16 107.4(3)
C18 C17 C22 126.4(3)
C16 C17 C22 126.0(3)
C18 C17 W1 74.79(15)
C16 C17 W1 74.27(15)
C22 C17 W1 121.3(2)
C16 C15 C14 108.6(3)
C16 C15 C20 126.0(3)
C14 C15 C20 125.0(3)
C16 C15 W1 70.13(15)
C14 C15 W1 73.13(16)
C20 C15 W1 128.27(19)
N2 C6 C7 105.9(2)
C14 C18 C17 108.5(3)
C14 C18 C23 126.3(3)
C17 C18 C23 125.0(3)
C14 C18 W1 75.37(16)
C17 C18 W1 70.01(15)
C23 C18 W1 124.3(2)
C11 C10 C9 112.8(2)
C18 C14 C15 107.6(3)
C18 C14 C19 126.7(3)
C15 C14 C19 125.5(3)
C18 C14 W1 70.60(15)
C15 C14 W1 73.15(16)
C19 C14 W1 126.28(19)
N2 C9 C8 104.7(2)
N2 C9 C10 110.9(2)
C8 C9 C10 112.8(2)
C7 C8 C9 103.6(2)
C8 C7 C6 103.5(3)
C2 C1 W1 124.56(18)
C5 C2 C3 110.5(2)
C5 C2 C4 108.3(3)
C3 C2 C4 107.8(2)
C5 C2 C1 111.9(2)
C3 C2 C1 110.8(2)
C4 C2 C1 107.4(2)
C12 C11 C13 122.5(4)
C12 C11 C10 121.6(4)
C13 C11 C10 116.0(3)

loop_
_geom_bond_atom_site_label_1
_geom_bond_atom_site_label_2
_geom_bond_distance
W1 N1 1.763(2)
W1 N2 1.938(2)
W1 C1 2.184(3)
W1 C17 2.335(3)
W1 C16 2.385(3)
W1 C18 2.397(3)
W1 C14 2.459(3)
W1 C15 2.459(3)
N1 O1 1.239(3)
C16 C15 1.419(4)
C16 C17 1.433(4)
C16 C21 1.502(4)
C3 C2 1.530(4)
N2 C6 1.493(4)
N2 C9 1.496(3)
C17 C18 1.432(4)
C17 C22 1.499(4)
C15 C14 1.426(4)
C15 C20 1.501(4)
C6 C7 1.514(4)
C18 C14 1.422(4)
C18 C23 1.505(4)
C10 C11 1.506(4)
C10 C9 1.537(4)
C14 C19 1.507(4)
C9 C8 1.531(4)
C5 C2 1.526(4)
C4 C2 1.537(4)
C8 C7 1.509(5)
C12 C11 1.324(5)
C1 C2 1.551(4)
C11 C13 1.487(6)

loop_
_geom_torsion_atom_site_label_1
_geom_torsion_atom_site_label_2
_geom_torsion_atom_site_label_3
_geom_torsion_atom_site_label_4
_geom_torsion
N2 W1 N1 O1 -135.3(11)
C1 W1 N1 O1 119.8(11)
C17 W1 N1 O1 -12.3(11)
C16 W1 N1 O1 23.0(11)
C18 W1 N1 O1 -32.5(12)
C14 W1 N1 O1 -2.0(12)
C15 W1 N1 O1 38.0(12)
N1 W1 C16 C15 158.60(17)
N2 W1 C16 C15 -76.6(3)
C1 W1 C16 C15 60.69(18)
C17 W1 C16 C15 -115.3(2)
C18 W1 C16 C15 -76.58(18)
C14 W1 C16 C15 -35.91(16)
N1 W1 C16 C17 -86.10(18)
N2 W1 C16 C17 38.7(3)
C1 W1 C16 C17 175.99(18)
C18 W1 C16 C17 38.72(17)
C14 W1 C16 C17 79.39(18)
C15 W1 C16 C17 115.3(2)
N1 W1 C16 C21 34.9(3)
N2 W1 C16 C21 159.7(3)
C1 W1 C16 C21 -63.0(3)
C17 W1 C16 C21 121.0(4)
C18 W1 C16 C21 159.7(3)
C14 W1 C16 C21 -159.6(3)
C15 W1 C16 C21 -123.7(3)
N1 W1 N2 C6 179.1(2)
C1 W1 N2 C6 -81.3(2)
C17 W1 N2 C6 80.0(2)
C16 W1 N2 C6 54.7(4)
C18 W1 N2 C6 54.7(2)
C14 W1 N2 C6 20.8(2)
C15 W1 N2 C6 6.4(3)
N1 W1 N2 C9 -1.4(2)
C1 W1 N2 C9 98.2(2)
C17 W1 N2 C9 -100.5(2)
C16 W1 N2 C9 -125.8(3)
C18 W1 N2 C9 -125.8(2)
C14 W1 N2 C9 -159.7(2)
C15 W1 N2 C9 -174.13(19)
C15 C16 C17 C18 -0.9(3)
C21 C16 C17 C18 176.9(3)
W1 C16 C17 C18 -68.05(18)
C15 C16 C17 C22 -175.2(3)
C21 C16 C17 C22 2.6(5)
W1 C16 C17 C22 117.6(3)
C15 C16 C17 W1 67.16(19)
C21 C16 C17 W1 -115.0(3)
N1 W1 C17 C18 -149.59(17)
N2 W1 C17 C18 -47.4(2)
C1 W1 C17 C18 108.16(19)
C16 W1 C17 C18 113.5(2)
C14 W1 C17 C18 36.40(16)
C15 W1 C17 C18 76.58(18)
N1 W1 C17 C16 96.96(18)
N2 W1 C17 C16 -160.89(16)
C1 W1 C17 C16 -5.3(2)
C18 W1 C17 C16 -113.5(2)
C14 W1 C17 C16 -77.06(18)
C15 W1 C17 C16 -36.87(17)
N1 W1 C17 C22 -25.9(3)
N2 W1 C17 C22 76.2(3)
C1 W1 C17 C22 -128.2(3)
C16 W1 C17 C22 -122.9(3)
C18 W1 C17 C22 123.7(3)
C14 W1 C17 C22 160.1(3)
C15 W1 C17 C22 -159.8(3)
C17 C16 C15 C14 -0.1(3)
C21 C16 C15 C14 -177.9(3)
W1 C16 C15 C14 63.44(19)
C17 C16 C15 C20 173.0(3)
C21 C16 C15 C20 -4.8(5)
W1 C16 C15 C20 -123.5(3)
C17 C16 C15 W1 -63.55(18)
C21 C16 C15 W1 118.6(3)
N1 W1 C15 C16 -27.3(2)
N2 W1 C15 C16 143.63(17)
C1 W1 C15 C16 -117.98(19)
C17 W1 C15 C16 38.33(17)
C18 W1 C15 C16 80.60(18)
C14 W1 C15 C16 117.7(2)
N1 W1 C15 C14 -144.93(17)
N2 W1 C15 C14 26.0(2)
C1 W1 C15 C14 124.37(18)
C17 W1 C15 C14 -79.33(17)
C16 W1 C15 C14 -117.7(2)
C18 W1 C15 C14 -37.05(16)
N1 W1 C15 C20 93.4(3)
N2 W1 C15 C20 -95.7(3)
C1 W1 C15 C20 2.7(3)
C17 W1 C15 C20 159.0(4)
C16 W1 C15 C20 120.7(4)
C18 W1 C15 C20 -158.7(4)
C14 W1 C15 C20 -121.6(4)
C9 N2 C6 C7 10.4(3)
W1 N2 C6 C7 -170.0(2)
C16 C17 C18 C14 1.6(3)
C22 C17 C18 C14 175.9(3)
W1 C17 C18 C14 -66.12(19)
C16 C17 C18 C23 -173.8(3)
C22 C17 C18 C23 0.6(5)
W1 C17 C18 C23 118.6(3)
C16 C17 C18 W1 67.70(18)
C22 C17 C18 W1 -118.0(3)
N1 W1 C18 C14 153.24(17)
N2 W1 C18 C14 -102.56(17)
C1 W1 C18 C14 11.7(2)
C17 W1 C18 C14 116.3(2)
C16 W1 C18 C14 77.46(18)
C15 W1 C18 C14 36.70(17)
N1 W1 C18 C17 36.9(2)
N2 W1 C18 C17 141.12(17)
C1 W1 C18 C17 -104.62(19)
C16 W1 C18 C17 -38.86(17)
C14 W1 C18 C17 -116.3(2)
C15 W1 C18 C17 -79.62(18)
N1 W1 C18 C23 -82.5(3)
N2 W1 C18 C23 21.7(3)
C1 W1 C18 C23 136.0(2)
C17 W1 C18 C23 -119.4(3)
C16 W1 C18 C23 -158.3(3)
C14 W1 C18 C23 124.3(3)
C15 W1 C18 C23 161.0(3)
C17 C18 C14 C15 -1.7(3)
C23 C18 C14 C15 173.6(3)
W1 C18 C14 C15 -64.29(19)
C17 C18 C14 C19 -176.0(3)
C23 C18 C14 C19 -0.8(5)
W1 C18 C14 C19 121.3(3)
C17 C18 C14 W1 62.63(18)
C23 C18 C14 W1 -122.1(3)
C16 C15 C14 C18 1.1(3)
C20 C15 C14 C18 -172.1(3)
W1 C15 C14 C18 62.62(18)
C16 C15 C14 C19 175.6(3)
C20 C15 C14 C19 2.4(4)
W1 C15 C14 C19 -122.9(3)
C16 C15 C14 W1 -61.52(19)
C20 C15 C14 W1 125.3(3)
N1 W1 C14 C18 -49.8(3)
N2 W1 C14 C18 82.86(17)
C1 W1 C14 C18 -171.27(17)
C17 W1 C14 C18 -37.68(17)
C16 W1 C14 C18 -79.92(18)
C15 W1 C14 C18 -116.2(2)
N1 W1 C14 C15 66.4(3)
N2 W1 C14 C15 -160.97(17)
C1 W1 C14 C15 -55.10(18)
C17 W1 C14 C15 78.49(18)
C16 W1 C14 C15 36.24(17)
C18 W1 C14 C15 116.2(2)
N1 W1 C14 C19 -171.6(2)
N2 W1 C14 C19 -38.9(3)
C1 W1 C14 C19 66.9(3)
C17 W1 C14 C19 -159.5(3)
C16 W1 C14 C19 158.3(3)
C18 W1 C14 C19 -121.8(3)
C15 W1 C14 C19 122.0(3)
C6 N2 C9 C8 13.0(3)
W1 N2 C9 C8 -166.6(2)
C6 N2 C9 C10 -109.0(3)
W1 N2 C9 C10 71.5(3)
C11 C10 C9 N2 -175.9(3)
C11 C10 C9 C8 66.9(4)
N2 C9 C8 C7 -31.4(3)
C10 C9 C8 C7 89.3(3)
C9 C8 C7 C6 37.7(3)
N2 C6 C7 C8 -30.0(3)
N1 W1 C1 C2 51.3(2)
N2 W1 C1 C2 -49.3(2)
C17 W1 C1 C2 151.8(2)
C16 W1 C1 C2 148.7(2)
C18 W1 C1 C2 -160.5(2)
C14 W1 C1 C2 -153.9(2)
C15 W1 C1 C2 178.5(3)
W1 C1 C2 C5 -59.3(3)
W1 C1 C2 C3 64.5(3)
W1 C1 C2 C4 -178.0(2)
C9 C10 C11 C12 -117.0(4)
C9 C10 C11 C13 63.7(4)
